data_2016024
loop_
_publ_author_name
'Wagner, Pawe\/l'
'Officer, David L.'
'Kubicki, Maciej'

_publ_section_title
;
 Flip-type disorder in 3-substituted 2,2':5',2''-terthiophenes
;
_journal_coeditor_code DN3048
_journal_issue 7
_journal_name_full 'Acta Crystallographica Section C'
_journal_page_first o400
_journal_page_last o404
_journal_paper_doi 10.1107/S0108270107024699
_journal_volume 63
_journal_year 2007
_chemical_formula_iupac 'C36 H26 O2 S6'
_chemical_formula_moiety 'C36 H26 O2 S6'
_chemical_formula_sum 'C36 H26 O2 S6'
_chemical_formula_weight 682.93
_chemical_name_systematic
;
(<i>E</i>,<i>E</i>)-1,4-bis[2-(2,2':5',2''-terthiophen-3'-yl)ethenyl]-2,5-
dimethoxybenzene
;
_space_group_IT_number 14
_symmetry_cell_setting monoclinic
_symmetry_space_group_name_Hall '-P 2ybc'
_symmetry_space_group_name_H-M 'P 1 21/c 1'
_atom_sites_solution_hydrogens geom
_atom_sites_solution_primary direct
_atom_sites_solution_secondary difmap
_cell_angle_alpha 90.00
_cell_angle_beta 115.360(10)
_cell_angle_gamma 90.00
_cell_formula_units_Z 4
_cell_length_a 9.3410(10)
_cell_length_b 36.688(3)
_cell_length_c 10.097(2)
_cell_measurement_reflns_used 200
_cell_measurement_temperature 150(2)
_cell_measurement_theta_max 20
_cell_measurement_theta_min 3
_cell_volume 3126.8(8)
_computing_cell_refinement XSCANS
_computing_data_collection 'XSCANS (Bruker, 1996)'
_computing_data_reduction XSCANS
_computing_molecular_graphics 'Stereochemical Workstation Operation Manual (Siemens, 1989)'
_computing_publication_material SHELXL97
_computing_structure_refinement 'SHELXL97 (Sheldrick, 1997)'
_computing_structure_solution 'SHELXS97 (Sheldrick, 1997)'
_diffrn_ambient_temperature 150(2)
_diffrn_measured_fraction_theta_full 0.999
_diffrn_measured_fraction_theta_max 0.999
_diffrn_measurement_device_type 'Bruker P4 CCD'
_diffrn_measurement_method \w-scan
_diffrn_radiation_monochromator graphite
_diffrn_radiation_source 'fine-focus sealed tube'
_diffrn_radiation_type MoK\a
_diffrn_radiation_wavelength 0.71073
_diffrn_reflns_av_R_equivalents 0.1404
_diffrn_reflns_av_sigmaI/netI 0.1196
_diffrn_reflns_limit_h_max 11
_diffrn_reflns_limit_h_min -11
_diffrn_reflns_limit_k_max 43
_diffrn_reflns_limit_k_min -43
_diffrn_reflns_limit_l_max 12
_diffrn_reflns_limit_l_min -11
_diffrn_reflns_number 26458
_diffrn_reflns_theta_full 25.00
_diffrn_reflns_theta_max 25.00
_diffrn_reflns_theta_min 2.22
_exptl_absorpt_coefficient_mu 0.472
_exptl_absorpt_correction_type none
_exptl_crystal_colour colourless
_exptl_crystal_density_diffrn 1.451
_exptl_crystal_density_method 'not measured'
_exptl_crystal_description needle
_exptl_crystal_F_000 1416
_exptl_crystal_size_max 0.3
_exptl_crystal_size_mid 0.1
_exptl_crystal_size_min 0.1
_refine_diff_density_max 0.389
_refine_diff_density_min -0.454
_refine_ls_extinction_method none
_refine_ls_goodness_of_fit_ref 1.089
_refine_ls_hydrogen_treatment constr
_refine_ls_matrix_type full
_refine_ls_number_parameters 420
_refine_ls_number_reflns 5499
_refine_ls_number_restraints 0
_refine_ls_restrained_S_all 1.089
_refine_ls_R_factor_all 0.1433
_refine_ls_R_factor_gt 0.0710
_refine_ls_shift/su_max 0.001
_refine_ls_shift/su_mean 0.000
_refine_ls_structure_factor_coef Fsqd
_refine_ls_weighting_details 'calc w=1/[\s^2^(Fo^2^)+(0.0500P)^2^+0.0000P] where P=(Fo^2^+2Fc^2^)/3'
_refine_ls_weighting_scheme calc
_refine_ls_wR_factor_gt 0.1227
_refine_ls_wR_factor_ref 0.1394
_reflns_number_gt 3209
_reflns_number_total 5499
_reflns_threshold_expression I>2\s(I)
_cod_data_source_file dn3048.cif
_cod_data_source_block IV
_cod_original_sg_symbol_H-M 'P 21/c'
_cod_database_code 2016024
_cod_database_fobs_code 2016024

loop_
_symmetry_equiv_pos_as_xyz
'x, y, z'
'-x, y+1/2, -z+1/2'
'-x, -y, -z'
'x, -y-1/2, z-1/2'

loop_
_atom_site_type_symbol
_atom_site_label
_atom_site_fract_x
_atom_site_fract_y
_atom_site_fract_z
_atom_site_U_iso_or_equiv
_atom_site_adp_type
_atom_site_calc_flag
_atom_site_refinement_flags
_atom_site_occupancy
_atom_site_disorder_assembly
_atom_site_disorder_group
S S1A 0.26450(14) 0.16221(3) 0.53967(13) 0.0249(3) Uani d . 1 . .
C C2A 0.3664(5) 0.12203(12) 0.6077(5) 0.0199(11) Uani d . 1 . .
C C3A 0.4178(5) 0.10605(12) 0.5097(5) 0.0199(11) Uani d . 1 . .
C C4A 0.3705(5) 0.12795(12) 0.3797(5) 0.0211(11) Uani d . 1 . .
H H4A 0.3955 0.1216 0.3009 0.025 Uiso d R 1 . .
C C5A 0.2871(5) 0.15849(12) 0.3778(5) 0.0208(11) Uani d . 1 A .
C C6A 0.3808(5) 0.11000(12) 0.7516(5) 0.0240(12) Uani d . 1 . .
S S7A 0.54149(15) 0.08528(4) 0.87490(14) 0.0298(4) Uani d . 1 . .
C C8A 0.4717(5) 0.08741(13) 1.0072(5) 0.0264(12) Uani d . 1 . .
H H8A 0.5232 0.0766 1.1014 0.032 Uiso d R 1 . .
C C9A 0.3358(6) 0.10623(13) 0.9611(5) 0.0273(12) Uani d . 1 . .
H H9A 0.2811 0.1103 1.0204 0.033 Uiso d R 1 . .
C C10A 0.2812(5) 0.11949(12) 0.8157(5) 0.0220(11) Uani d . 1 . .
H H10A 0.1870 0.1334 0.7676 0.026 Uiso d R 1 . .
C C11A 0.2201(5) 0.18650(13) 0.2661(5) 0.0250(12) Uani d . 1 . .
S S12A 0.2927(14) 0.1957(3) 0.1471(13) 0.0254(14) Uani d P 0.445(5) A 1
C C12A 0.278(5) 0.1935(11) 0.160(4) 0.0254(14) Uani d P 0.555(5) A 2
H H12A 0.3612 0.1810 0.1480 0.030 Uiso d PR 0.555(5) A 2
C C13A 0.1759(7) 0.22616(15) 0.0642(6) 0.0435(16) Uani d . 1 . .
H H13A 0.1803 0.2379 -0.0178 0.052 Uiso d R 1 A .
C C14A 0.0654(7) 0.23566(15) 0.1128(6) 0.0497(18) Uani d . 1 A .
H H14A -0.0118 0.2544 0.0742 0.060 Uiso d R 1 . .
C C15A 0.091(4) 0.2084(10) 0.252(4) 0.0278(10) Uani d P 0.445(5) A 1
H H15A 0.0321 0.2078 0.3082 0.033 Uiso d PR 0.445(5) A 1
S S15A 0.0699(8) 0.21426(18) 0.2432(8) 0.0278(10) Uani d P 0.555(5) A 2
C C16A 0.5035(5) 0.07211(11) 0.5357(5) 0.0188(11) Uani d . 1 . .
H H16A 0.5090 0.0582 0.6171 0.023 Uiso d R 1 . .
C C17A 0.5759(5) 0.05798(12) 0.4593(5) 0.0196(11) Uani d . 1 . .
H H17A 0.5650 0.0707 0.3736 0.024 Uiso d R 1 . .
C C18A 0.6713(5) 0.02443(12) 0.4956(5) 0.0201(11) Uani d . 1 . .
C C19A 0.7175(5) 0.00735(12) 0.3946(5) 0.0198(11) Uani d . 1 . .
O O20A 0.6546(4) 0.02225(8) 0.2545(3) 0.0236(8) Uani d . 1 . .
C C21A 0.7096(6) 0.00671(13) 0.1541(5) 0.0276(12) Uani d . 1 . .
H H21A 0.8246 0.0098 0.1930 0.036 Uiso calc R 1 . .
H H21B 0.6581 0.0190 0.0591 0.036 Uiso calc R 1 . .
H H21C 0.6835 -0.0193 0.1417 0.036 Uiso calc R 1 . .
C C22A 0.8145(5) -0.02281(12) 0.4336(5) 0.0213(11) Uani d . 1 . .
H H22A 0.8435 -0.0335 0.3629 0.026 Uiso d R 1 . .
S S1B 1.26821(14) -0.18012(3) 0.55608(13) 0.0265(3) Uani d . 1 . .
C C2B 1.1675(5) -0.14070(12) 0.4753(5) 0.0216(11) Uani d . 1 B .
C C3B 1.1277(5) -0.12030(12) 0.5723(5) 0.0201(11) Uani d . 1 . .
C C4B 1.1840(5) -0.13808(12) 0.7116(5) 0.0218(11) Uani d . 1 . .
H H4B 1.1699 -0.1280 0.7918 0.026 Uiso d R 1 . .
C C5B 1.2592(5) -0.17054(12) 0.7215(5) 0.0212(11) Uani d . 1 C .
C C6B 1.1305(5) -0.13442(13) 0.3198(5) 0.0217(11) Uani d . 1 . .
S S7B 1.0991(4) -0.17228(5) 0.2096(4) 0.0268(8) Uani d P 0.665(4) B 1
C C7B 1.117(4) -0.1608(6) 0.211(3) 0.0268(8) Uani d P 0.335(4) B 2
H H7B 1.1414 -0.1858 0.2338 0.032 Uiso d PR 0.335(4) B 2
C C8B 1.0693(5) -0.14525(14) 0.0634(5) 0.0307(13) Uani d . 1 . .
H H8B 1.0509 -0.1552 -0.0294 0.037 Uiso d R 1 B .
C C9B 1.0730(5) -0.10956(14) 0.0856(6) 0.0328(13) Uani d . 1 B .
H H9B 1.0524 -0.0913 0.0129 0.039 Uiso d R 1 . .
C C10B 1.117(3) -0.1027(6) 0.251(3) 0.0354(19) Uani d P 0.665(4) B 1
H H10B 1.1310 -0.0793 0.2947 0.042 Uiso d PR 0.665(4) B 1
S S10B 1.0993(15) -0.0924(2) 0.2277(12) 0.0354(19) Uani d P 0.335(4) B 2
C C11B 1.3367(5) -0.19553(13) 0.8451(5) 0.0287(12) Uani d . 1 . .
S S12B 1.3617(13) -0.23940(17) 0.8344(12) 0.0272(13) Uani d P 0.465(5) C 1
C C12B 1.361(4) -0.2317(7) 0.832(5) 0.0272(13) Uani d P 0.535(5) C 2
H H12B 1.3226 -0.2454 0.7432 0.033 Uiso d PR 0.535(5) C 2
C C13B 1.4645(7) -0.24712(19) 0.9921(9) 0.067(2) Uani d . 1 . .
H H13B 1.5079 -0.2706 1.0247 0.081 Uiso d R 1 C .
C C14B 1.4920(7) -0.2196(2) 1.0839(7) 0.067(2) Uani d . 1 C .
H H14B 1.5550 -0.2207 1.1867 0.080 Uiso d R 1 . .
C C15B 1.403(5) -0.1838(15) 0.995(4) 0.0312(11) Uani d P 0.465(5) C 1
H H15B 1.3947 -0.1605 1.0322 0.037 Uiso d PR 0.465(5) C 1
S S15B 1.4211(11) -0.1830(3) 1.0178(9) 0.0312(11) Uani d P 0.535(5) C 2
C C16B 1.0324(5) -0.08778(12) 0.5339(5) 0.0227(11) Uani d . 1 . .
H H16B 1.0076 -0.0778 0.4397 0.027 Uiso d R 1 . .
C C17B 0.9751(5) -0.07011(12) 0.6163(5) 0.0226(11) Uani d . 1 . .
H H17B 1.0049 -0.0793 0.7125 0.027 Uiso d R 1 . .
C C18B 0.8723(5) -0.03843(12) 0.5749(5) 0.0182(11) Uani d . 1 . .
C C19B 0.8235(5) -0.02138(12) 0.6747(5) 0.0216(11) Uani d . 1 . .
O O20B 0.8801(4) -0.03765(8) 0.8132(3) 0.0257(8) Uani d . 1 . .
C C21B 0.8140(6) -0.02441(13) 0.9082(5) 0.0290(12) Uani d . 1 . .
H H21D 0.8448 0.0011 0.9332 0.038 Uiso calc R 1 . .
H H21E 0.8536 -0.0391 0.9979 0.038 Uiso calc R 1 . .
H H21F 0.6982 -0.0262 0.8586 0.038 Uiso calc R 1 . .
C C22B 0.7281(5) 0.00897(12) 0.6364(5) 0.0189(11) Uani d . 1 . .
H H22B 0.6996 0.0198 0.7072 0.023 Uiso d R 1 . .

loop_
_atom_site_aniso_label
_atom_site_aniso_U_11
_atom_site_aniso_U_22
_atom_site_aniso_U_33
_atom_site_aniso_U_12
_atom_site_aniso_U_13
_atom_site_aniso_U_23
S1A 0.0280(7) 0.0261(7) 0.0206(7) 0.0044(6) 0.0104(6) -0.0024(6)
C2A 0.018(2) 0.025(3) 0.018(3) 0.003(2) 0.009(2) -0.002(2)
C3A 0.020(3) 0.020(3) 0.017(3) -0.001(2) 0.006(2) 0.000(2)
C4A 0.021(3) 0.025(3) 0.018(3) -0.004(2) 0.009(2) -0.003(2)
C5A 0.021(3) 0.022(3) 0.020(3) -0.004(2) 0.010(2) -0.005(2)
C6A 0.028(3) 0.024(3) 0.021(3) 0.005(2) 0.012(2) 0.000(2)
S7A 0.0342(8) 0.0374(8) 0.0237(7) 0.0089(6) 0.0180(6) 0.0070(6)
C8A 0.036(3) 0.037(3) 0.017(3) 0.004(2) 0.022(2) 0.004(2)
C9A 0.035(3) 0.031(3) 0.025(3) -0.006(2) 0.021(2) -0.006(2)
C10A 0.023(3) 0.027(3) 0.016(3) 0.002(2) 0.008(2) -0.002(2)
C11A 0.023(3) 0.025(3) 0.020(3) -0.003(2) 0.002(2) 0.000(2)
S12A 0.029(3) 0.030(2) 0.022(2) -0.0023(16) 0.0151(14) 0.0055(17)
C12A 0.029(3) 0.030(2) 0.022(2) -0.0023(16) 0.0151(14) 0.0055(17)
C13A 0.056(4) 0.043(4) 0.023(3) -0.016(3) 0.009(3) 0.011(3)
C14A 0.040(4) 0.032(3) 0.048(4) 0.006(3) -0.009(3) -0.005(3)
C15A 0.033(2) 0.029(3) 0.0204(16) 0.0067(16) 0.0100(17) -0.0004(17)
S15A 0.033(2) 0.029(3) 0.0204(16) 0.0067(16) 0.0100(17) -0.0004(17)
C16A 0.027(3) 0.018(3) 0.012(3) 0.002(2) 0.008(2) 0.002(2)
C17A 0.026(3) 0.020(3) 0.010(2) 0.002(2) 0.005(2) -0.002(2)
C18A 0.020(3) 0.025(3) 0.016(3) -0.004(2) 0.009(2) -0.002(2)
C19A 0.017(2) 0.025(3) 0.017(3) 0.003(2) 0.006(2) -0.001(2)
O20A 0.0325(19) 0.0294(19) 0.0118(18) 0.0091(15) 0.0124(15) 0.0001(14)
C21A 0.035(3) 0.035(3) 0.013(3) 0.012(2) 0.011(2) 0.002(2)
C22A 0.022(3) 0.033(3) 0.014(3) 0.001(2) 0.013(2) -0.004(2)
S1B 0.0282(7) 0.0269(7) 0.0267(7) 0.0039(6) 0.0139(6) -0.0017(6)
C2B 0.024(3) 0.025(3) 0.020(3) 0.000(2) 0.013(2) 0.001(2)
C3B 0.020(3) 0.023(3) 0.019(3) -0.002(2) 0.010(2) -0.003(2)
C4B 0.023(3) 0.025(3) 0.022(3) 0.000(2) 0.013(2) -0.001(2)
C5B 0.019(2) 0.029(3) 0.020(3) -0.001(2) 0.011(2) -0.001(2)
C6B 0.022(3) 0.026(3) 0.019(3) -0.002(2) 0.010(2) -0.003(2)
S7B 0.0381(14) 0.0256(17) 0.0153(10) 0.0005(13) 0.0100(10) -0.0071(13)
C7B 0.0381(14) 0.0256(17) 0.0153(10) 0.0005(13) 0.0100(10) -0.0071(13)
C8B 0.031(3) 0.045(4) 0.013(3) 0.005(3) 0.006(2) -0.003(2)
C9B 0.027(3) 0.036(3) 0.040(3) 0.005(2) 0.019(3) 0.001(3)
C10B 0.039(3) 0.052(6) 0.020(4) -0.006(4) 0.017(3) -0.004(3)
S10B 0.039(3) 0.052(6) 0.020(4) -0.006(4) 0.017(3) -0.004(3)
C11B 0.028(3) 0.030(3) 0.029(3) 0.001(2) 0.012(2) 0.010(2)
S12B 0.0346(15) 0.019(3) 0.0320(16) 0.003(3) 0.0185(13) -0.001(3)
C12B 0.0346(15) 0.019(3) 0.0320(16) 0.003(3) 0.0185(13) -0.001(3)
C13B 0.031(4) 0.050(5) 0.118(7) 0.010(3) 0.029(4) 0.055(5)
C14B 0.040(4) 0.118(7) 0.031(4) -0.013(4) 0.005(3) 0.034(4)
C15B 0.037(3) 0.0341(13) 0.024(3) 0.0023(18) 0.014(2) 0.000(2)
S15B 0.037(3) 0.0341(13) 0.024(3) 0.0023(18) 0.014(2) 0.000(2)
C16B 0.025(3) 0.026(3) 0.018(3) 0.001(2) 0.010(2) 0.000(2)
C17B 0.027(3) 0.028(3) 0.014(3) 0.002(2) 0.010(2) 0.002(2)
C18B 0.017(2) 0.020(3) 0.020(3) -0.003(2) 0.011(2) -0.003(2)
C19B 0.028(3) 0.024(3) 0.017(3) -0.002(2) 0.014(2) -0.001(2)
O20B 0.038(2) 0.0297(19) 0.0154(19) 0.0100(16) 0.0173(16) 0.0031(15)
C21B 0.036(3) 0.043(3) 0.018(3) 0.005(2) 0.020(2) 0.002(2)
C22B 0.026(3) 0.026(3) 0.012(3) 0.002(2) 0.015(2) -0.002(2)

loop_
_atom_type_symbol
_atom_type_description
_atom_type_scat_dispersion_real
_atom_type_scat_dispersion_imag
_atom_type_scat_source
C C 0.0033 0.0016 'International Tables Vol C Tables 4.2.6.8 and 6.1.1.4'
H H 0.0000 0.0000 'International Tables Vol C Tables 4.2.6.8 and 6.1.1.4'
O O 0.0106 0.0060 'International Tables Vol C Tables 4.2.6.8 and 6.1.1.4'
S S 0.1246 0.1234 'International Tables Vol C Tables 4.2.6.8 and 6.1.1.4'

loop_
_geom_angle_atom_site_label_1
_geom_angle_atom_site_label_2
_geom_angle_atom_site_label_3
_geom_angle
C2A S1A C5A 92.2(2)
C3A C2A C6A 131.3(4)
C3A C2A S1A 111.9(3)
C6A C2A S1A 116.7(3)
C2A C3A C4A 110.3(4)
C2A C3A C16A 124.4(4)
C4A C3A C16A 125.3(4)
C5A C4A C3A 115.1(4)
C5A C4A H4A 122.4
C3A C4A H4A 122.5
C4A C5A C11A 130.3(4)
C4A C5A S1A 110.5(3)
C11A C5A S1A 119.2(3)
C10A C6A C2A 126.3(4)
C10A C6A S7A 110.1(3)
C2A C6A S7A 123.3(3)
C8A S7A C6A 91.9(2)
C9A C8A S7A 111.8(4)
C9A C8A H8A 124.1
S7A C8A H8A 124.1
C8A C9A C10A 113.7(4)
C8A C9A H9A 123.1
C10A C9A H9A 123.2
C6A C10A C9A 112.4(4)
C6A C10A H10A 123.8
C9A C10A H10A 123.8
C15A C11A C5A 123.4(19)
C12A C11A C5A 122.5(19)
C15A C11A S12A 114.2(19)
C5A C11A S12A 122.4(6)
C12A C11A S15A 110.9(18)
C5A C11A S15A 126.6(5)
C13A S12A C11A 97.4(7)
C11A C12A C13A 106(3)
C11A C12A H12A 127.1
C13A C12A H12A 127.2
C14A C13A S12A 117.4(6)
C14A C13A C12A 109.2(14)
C14A C13A H13A 121.3
S12A C13A H13A 121.3
C12A C13A H13A 129.5
C13A C14A S15A 115.8(5)
C13A C14A C15A 107.0(14)
C13A C14A H14A 126.5
S15A C14A H14A 117.7
C15A C14A H14A 126.5
C11A C15A C14A 104(3)
C11A C15A H15A 128.3
C14A C15A H15A 127.7
C14A S15A C11A 98.4(5)
C17A C16A C3A 127.7(4)
C17A C16A H16A 116.1
C3A C16A H16A 116.1
C16A C17A C18A 125.9(4)
C16A C17A H17A 117.0
C18A C17A H17A 117.1
C22B C18A C19A 116.8(4)
C22B C18A C17A 121.0(4)
C19A C18A C17A 122.1(4)
C22A C19A O20A 123.1(4)
C22A C19A C18A 121.2(4)
O20A C19A C18A 115.7(4)
C19A O20A C21A 116.0(3)
O20A C21A H21A 109.5
O20A C21A H21B 109.5
H21A C21A H21B 109.5
O20A C21A H21C 109.5
H21A C21A H21C 109.5
H21B C21A H21C 109.5
C19A C22A C18B 122.3(4)
C19A C22A H22A 118.8
C18B C22A H22A 118.8
C2B S1B C5B 92.5(2)
C3B C2B C6B 130.4(4)
C3B C2B S1B 111.7(3)
C6B C2B S1B 117.7(3)
C2B C3B C4B 110.3(4)
C2B C3B C16B 124.9(4)
C4B C3B C16B 124.6(4)
C5B C4B C3B 115.6(4)
C5B C4B H4B 122.2
C3B C4B H4B 122.2
C4B C5B C11B 131.3(4)
C4B C5B S1B 109.9(3)
C11B C5B S1B 118.7(4)
C10B C6B C2B 128.3(12)
C7B C6B C2B 128.0(11)
C10B C6B S7B 114.4(12)
C2B C6B S7B 117.3(3)
C7B C6B S10B 104.4(12)
C2B C6B S10B 127.6(5)
C8B S7B C6B 90.6(3)
C8B S7B H7B 130.8
C6B S7B H7B 119.3
C6B C7B C8B 113.9(16)
C6B C7B H7B 122.7
C8B C7B H7B 123.4
C9B C8B C7B 103.5(10)
C9B C8B S7B 116.5(4)
C9B C8B H8B 121.8
C7B C8B H8B 134.3
S7B C8B H8B 121.7
C8B C9B S10B 124.2(5)
C8B C9B C10B 108.4(9)
C8B C9B H9B 125.6
S10B C9B H9B 110.0
C10B C9B H9B 126.0
C6B C10B C9B 110.0(17)
C6B C10B H10B 125.5
C9B C10B H10B 124.5
C9B S10B C6B 93.5(6)
C12B C11B C5B 124.6(18)
C15B C11B C5B 123(2)
C15B C11B S12B 111(2)
C5B C11B S12B 126.3(5)
C12B C11B S15B 110.7(18)
C5B C11B S15B 124.5(5)
C13B S12B C11B 99.3(6)
C11B C12B C13B 107(2)
C11B C12B H12B 126.4
C13B C12B H12B 126.1
C14B C13B S12B 116.6(6)
C14B C13B H13B 121.7
S12B C13B H13B 121.7
C12B C13B H13B 131.1
C13B C14B S15B 116.8(6)
C13B C14B C15B 109.5(17)
C13B C14B H14B 125.4
S15B C14B H14B 117.8
C15B C14B H14B 125.2
C11B C15B C14B 103(3)
C11B C15B H15B 128.3
C14B C15B H15B 128.4
C14B S15B C11B 98.0(7)
C17B C16B C3B 127.0(4)
C17B C16B H16B 116.5
C3B C16B H16B 116.5
C16B C17B C18B 127.0(4)
C16B C17B H17B 116.5
C18B C17B H17B 116.5
C22A C18B C19B 116.0(4)
C22A C18B C17B 122.4(4)
C19B C18B C17B 121.6(4)
C22B C19B O20B 123.3(4)
C22B C19B C18B 121.7(4)
O20B C19B C18B 115.1(4)
C19B O20B C21B 116.0(3)
O20B C21B H21D 109.5
O20B C21B H21E 109.5
H21D C21B H21E 109.5
O20B C21B H21F 109.5
H21D C21B H21F 109.5
H21E C21B H21F 109.5
C19B C22B C18A 122.0(4)
C19B C22B H22B 119.0
C18A C22B H22B 119.0

loop_
_geom_bond_atom_site_label_1
_geom_bond_atom_site_label_2
_geom_bond_distance
S1A C2A 1.729(4)
S1A C5A 1.741(5)
C2A C3A 1.400(6)
C2A C6A 1.469(6)
C3A C4A 1.438(6)
C3A C16A 1.442(6)
C4A C5A 1.360(6)
C4A H4A 0.9499
C5A C11A 1.455(6)
C6A C10A 1.385(6)
C6A S7A 1.739(4)
S7A C8A 1.721(5)
C8A C9A 1.341(6)
C8A H8A 0.9500
C9A C10A 1.418(6)
C9A H9A 0.9499
C10A H10A 0.9500
C11A C15A 1.40(3)
C11A C12A 1.42(3)
C11A S12A 1.648(11)
C11A S15A 1.668(8)
S12A C13A 1.535(15)
C12A C13A 1.58(4)
C12A H12A 0.9499
C13A C14A 1.365(8)
C13A H13A 0.9500
C14A S15A 1.517(11)
C14A C15A 1.65(4)
C14A H14A 0.9499
C15A H15A 0.9500
C16A C17A 1.329(6)
C16A H16A 0.9499
C17A C18A 1.471(6)
C17A H17A 0.9499
C18A C22B 1.407(6)
C18A C19A 1.412(6)
C19A C22A 1.377(6)
C19A O20A 1.391(5)
O20A C21A 1.436(5)
C21A H21A 0.9800
C21A H21B 0.9800
C21A H21C 0.9800
C22A C18B 1.413(6)
C22A H22A 0.9500
S1B C2B 1.728(5)
S1B C5B 1.744(5)
C2B C3B 1.403(6)
C2B C6B 1.474(6)
C3B C4B 1.430(6)
C3B C16B 1.439(6)
C4B C5B 1.364(6)
C4B H4B 0.9499
C5B C11B 1.465(6)
C6B C10B 1.333(18)
C6B C7B 1.42(3)
C6B S7B 1.724(5)
C6B S10B 1.759(9)
S7B C8B 1.699(6)
S7B H7B 0.6157
C7B C8B 1.48(3)
C7B H7B 0.9501
C8B C9B 1.326(6)
C8B H8B 0.9501
C9B S10B 1.488(14)
C9B C10B 1.56(3)
C9B H9B 0.9501
C10B H10B 0.9498
S10B H10B 0.7766
C11B C12B 1.36(3)
C11B C15B 1.43(4)
C11B S12B 1.636(9)
C11B S15B 1.642(10)
S12B C13B 1.493(14)
C12B C13B 1.59(4)
C12B H12B 0.9501
C13B C14B 1.319(9)
C13B H13B 0.9502
C14B S15B 1.520(15)
C14B C15B 1.61(5)
C14B H14B 0.9501
C15B H15B 0.9502
C16B C17B 1.335(6)
C16B H16B 0.9501
C17B C18B 1.450(6)
C17B H17B 0.9500
C18B C19B 1.417(6)
C19B C22B 1.375(6)
C19B O20B 1.399(5)
O20B C21B 1.430(5)
C21B H21D 0.9800
C21B H21E 0.9800
C21B H21F 0.9800
C22B H22B 0.9501

loop_
_geom_torsion_atom_site_label_1
_geom_torsion_atom_site_label_2
_geom_torsion_atom_site_label_3
_geom_torsion_atom_site_label_4
_geom_torsion
C5A S1A C2A C3A 0.3(4)
C5A S1A C2A C6A -178.0(4)
C6A C2A C3A C4A 178.0(4)
S1A C2A C3A C4A 0.1(5)
C6A C2A C3A C16A -1.0(8)
S1A C2A C3A C16A -179.0(3)
C2A C3A C4A C5A -0.5(6)
C16A C3A C4A C5A 178.5(4)
C3A C4A C5A C11A -179.6(4)
C3A C4A C5A S1A 0.8(5)
C2A S1A C5A C4A -0.6(4)
C2A S1A C5A C11A 179.7(4)
C3A C2A C6A C10A -154.5(5)
S1A C2A C6A C10A 23.4(6)
C3A C2A C6A S7A 32.9(7)
S1A C2A C6A S7A -149.2(3)
C10A C6A S7A C8A 1.0(4)
C2A C6A S7A C8A 174.6(4)
C6A S7A C8A C9A -0.9(4)
S7A C8A C9A C10A 0.6(5)
C2A C6A C10A C9A -174.3(4)
S7A C6A C10A C9A -0.8(5)
C8A C9A C10A C6A 0.2(6)
C4A C5A C11A C15A 155(2)
S1A C5A C11A C15A -25(2)
C4A C5A C11A C12A -23.3(19)
S1A C5A C11A C12A 156.3(18)
C4A C5A C11A S12A -26.0(9)
S1A C5A C11A S12A 153.6(6)
C4A C5A C11A S15A 156.7(5)
S1A C5A C11A S15A -23.7(6)
C15A C11A S12A C13A -1.1(19)
C5A C11A S12A C13A -179.9(5)
C5A C11A C12A C13A -178.6(9)
C15A C11A C12A C13A 1(2)
C11A S12A C13A C14A 2.0(8)
C11A C12A C13A C14A -2(2)
C12A C13A C14A S15A 1.5(16)
S12A C13A C14A C15A -2.1(16)
C12A C11A C15A C14A -2(3)
C5A C11A C15A C14A 178.9(8)
S12A C11A C15A C14A 0(3)
C13A C14A C15A C11A 1(2)
C13A C14A S15A C11A -0.6(6)
C12A C11A S15A C14A -0.6(17)
C5A C11A S15A C14A 179.4(4)
C2A C3A C16A C17A -169.2(4)
C4A C3A C16A C17A 11.9(7)
C3A C16A C17A C18A 175.6(4)
C16A C17A C18A C22B -16.5(7)
C16A C17A C18A C19A 167.0(4)
C22B C18A C19A C22A -0.5(6)
C17A C18A C19A C22A 176.1(4)
C22B C18A C19A O20A 177.5(4)
C17A C18A C19A O20A -5.9(6)
C22A C19A O20A C21A -6.3(6)
C18A C19A O20A C21A 175.8(4)
O20A C19A C22A C18B -177.5(4)
C18A C19A C22A C18B 0.3(7)
C5B S1B C2B C3B 0.3(4)
C5B S1B C2B C6B -177.0(4)
C6B C2B C3B C4B 177.3(4)
S1B C2B C3B C4B 0.5(5)
C6B C2B C3B C16B 2.2(8)
S1B C2B C3B C16B -174.6(4)
C2B C3B C4B C5B -1.4(6)
C16B C3B C4B C5B 173.7(4)
C3B C4B C5B C11B 177.3(4)
C3B C4B C5B S1B 1.5(5)
C2B S1B C5B C4B -1.0(4)
C2B S1B C5B C11B -177.4(4)
C3B C2B C6B C10B 33.7(16)
S1B C2B C6B C10B -149.7(14)
C3B C2B C6B C7B -153.4(16)
S1B C2B C6B C7B 23.3(17)
C3B C2B C6B S7B -145.9(4)
S1B C2B C6B S7B 30.8(5)
C3B C2B C6B S10B 28.9(9)
S1B C2B C6B S10B -154.4(6)
C10B C6B S7B C8B 1.2(13)
C2B C6B S7B C8B -179.3(4)
C2B C6B C7B C8B 176.7(10)
S10B C6B C7B C8B -5(2)
C6B C7B C8B C9B 7(2)
C6B S7B C8B C9B -3.1(4)
C7B C8B C9B S10B -7.1(15)
S7B C8B C9B C10B 3.8(11)
C2B C6B C10B C9B -178.9(7)
S7B C6B C10B C9B 1(2)
C8B C9B C10B C6B -2.8(19)
C8B C9B S10B C6B 3.9(9)
C7B C6B S10B C9B 1.2(15)
C2B C6B S10B C9B 179.3(5)
C4B C5B C11B C12B 157.1(19)
S1B C5B C11B C12B -27(2)
C4B C5B C11B C15B -26(2)
S1B C5B C11B C15B 150(2)
C4B C5B C11B S12B 154.4(6)
S1B C5B C11B S12B -30.0(7)
C4B C5B C11B S15B -28.9(8)
S1B C5B C11B S15B 146.7(5)
C15B C11B S12B C13B -7(2)
C5B C11B S12B C13B 172.7(5)
C5B C11B C12B C13B 174.0(9)
S15B C11B C12B C13B -1(2)
C11B S12B C13B C14B 4.2(9)
C11B C12B C13B C14B 0(2)
C12B C13B C14B S15B 0.6(16)
S12B C13B C14B C15B 0(2)
C12B C11B C15B C14B 5(4)
C5B C11B C15B C14B -172.7(11)
S12B C11B C15B C14B 7(3)
C13B C14B C15B C11B -4(3)
C13B C14B S15B C11B -1.0(9)
C12B C11B S15B C14B 1.0(18)
C5B C11B S15B C14B -173.8(5)
C2B C3B C16B C17B 170.9(5)
C4B C3B C16B C17B -3.5(7)
C3B C16B C17B C18B -176.6(4)
C19A C22A C18B C19B 0.5(6)
C19A C22A C18B C17B -179.7(4)
C16B C17B C18B C22A 2.3(7)
C16B C17B C18B C19B -177.9(4)
C22A C18B C19B C22B -1.2(6)
C17B C18B C19B C22B 179.0(4)
C22A C18B C19B O20B 179.0(4)
C17B C18B C19B O20B -0.8(6)
C22B C19B O20B C21B 9.2(6)
C18B C19B O20B C21B -171.0(4)
O20B C19B C22B C18A -179.1(4)
C18B C19B C22B C18A 1.1(7)
C19A C18A C22B C19B -0.2(7)
C17A C18A C22B C19B -176.9(4)
